data_7012945
loop_
_publ_author_name
'Nogai, Stefan D.'
'Schmidbaur, Hubert'

_publ_section_title
;
 Preparation and structure of soluble complexes of the ternary
 compounds GaSBr and GaSeBr
;
_journal_issue 12
_journal_name_full 'Dalton Transactions'
_journal_page_first 2488
_journal_paper_doi 10.1039/b302815a
_journal_year 2003
_chemical_formula_sum 'C21 H27 Cl3 Ga3 N3 S3'
_chemical_formula_weight 733.15
_space_group_IT_number 2
_symmetry_cell_setting triclinic
_symmetry_space_group_name_Hall '-P 1'
_symmetry_space_group_name_H-M 'P -1'
_atom_sites_solution_hydrogens difmap
_atom_sites_solution_primary direct
_atom_sites_solution_secondary difmap
_audit_creation_method SHELXL-97
_cell_angle_alpha 108.3148(10)
_cell_angle_beta 91.3859(12)
_cell_angle_gamma 102.7276(16)
_cell_formula_units_Z 2
_cell_length_a 9.3211(2)
_cell_length_b 12.2126(3)
_cell_length_c 13.7055(4)
_cell_measurement_reflns_used 35769
_cell_measurement_temperature 143(2)
_cell_volume 1437.37(6)
_computing_cell_refinement DENZO
_computing_data_collection XPRESS
_computing_data_reduction SCALEPACK
_computing_molecular_graphics SHELXTL-PLUS
_computing_publication_material 'SHELXL-97 (Sheldrick, 1997)'
_computing_structure_refinement 'SHELXL-97 (Sheldrick, 1997)'
_computing_structure_solution 'SHELXS-97 (Sheldrick, 1990)'
_diffrn_ambient_temperature 143(2)
_diffrn_measured_fraction_theta_full 0.934
_diffrn_measured_fraction_theta_max 0.934
_diffrn_measurement_device_type 'NONIUS DIP 2020'
_diffrn_measurement_method phi-rotation
_diffrn_radiation_monochromator graphite
_diffrn_radiation_source 'fine-focus sealed tube'
_diffrn_radiation_type MoK\a
_diffrn_radiation_wavelength 0.71073
_diffrn_reflns_av_R_equivalents 0.044
_diffrn_reflns_av_sigmaI/netI 0.0410
_diffrn_reflns_limit_h_max 11
_diffrn_reflns_limit_h_min -11
_diffrn_reflns_limit_k_max 14
_diffrn_reflns_limit_k_min -14
_diffrn_reflns_limit_l_max 16
_diffrn_reflns_limit_l_min -16
_diffrn_reflns_number 35769
_diffrn_reflns_theta_full 25.41
_diffrn_reflns_theta_max 25.41
_diffrn_reflns_theta_min 3.15
_exptl_absorpt_coefficient_mu 3.304
_exptl_absorpt_correction_T_max 0.922
_exptl_absorpt_correction_T_min 0.723
_exptl_absorpt_correction_type delabs
_exptl_crystal_colour colourless
_exptl_crystal_density_diffrn 1.694
_exptl_crystal_density_method 'not measured'
_exptl_crystal_description triangle
_exptl_crystal_F_000 732
_exptl_crystal_size_max 0.10
_exptl_crystal_size_mid 0.10
_exptl_crystal_size_min 0.10
_refine_diff_density_max 0.307
_refine_diff_density_min -0.311
_refine_diff_density_rms 0.072
_refine_ls_extinction_method none
_refine_ls_goodness_of_fit_ref 1.085
_refine_ls_hydrogen_treatment refall
_refine_ls_matrix_type full
_refine_ls_number_parameters 406
_refine_ls_number_reflns 4952
_refine_ls_number_restraints 0
_refine_ls_restrained_S_all 1.085
_refine_ls_R_factor_all 0.0382
_refine_ls_R_factor_gt 0.0304
_refine_ls_shift/su_max 0.001
_refine_ls_shift/su_mean 0.000
_refine_ls_structure_factor_coef Fsqd
_refine_ls_weighting_details 'calc w=1/[\s^2^(Fo^2^)+(0.0000P)^2^+1.6041P] where P=(Fo^2^+2Fc^2^)/3'
_refine_ls_weighting_scheme calc
_refine_ls_wR_factor_gt 0.0628
_refine_ls_wR_factor_ref 0.0655
_reflns_number_gt 4324
_reflns_number_total 4952
_reflns_threshold_expression >2sigma(I)
_cod_data_source_file b302815a.txt
_cod_data_source_block nog36
_cod_original_sg_symbol_H-M P-1
_cod_database_code 7012945

loop_
_symmetry_equiv_pos_as_xyz
'x, y, z'
'-x, -y, -z'

loop_
_atom_site_label
_atom_site_type_symbol
_atom_site_fract_x
_atom_site_fract_y
_atom_site_fract_z
_atom_site_U_iso_or_equiv
_atom_site_adp_type
_atom_site_occupancy
_atom_site_symmetry_multiplicity
_atom_site_calc_flag
_atom_site_refinement_flags
_atom_site_disorder_assembly
_atom_site_disorder_group
Ga1 Ga 0.60965(4) 0.51583(3) 0.20957(3) 0.02096(9) Uani 1 1 d . . .
S1 S 0.70743(9) 0.54953(7) 0.36848(6) 0.02613(18) Uani 1 1 d . . .
Cl1 Cl 0.55745(11) 0.32472(7) 0.12409(7) 0.0375(2) Uani 1 1 d . . .
Ga2 Ga 0.75488(4) 0.74607(3) 0.43259(3) 0.02162(10) Uani 1 1 d . . .
S2 S 0.86837(9) 0.87297(7) 0.35708(6) 0.02561(18) Uani 1 1 d . . .
Cl2 Cl 0.86992(10) 0.79538(8) 0.58867(6) 0.0319(2) Uani 1 1 d . . .
Ga3 Ga 0.77139(4) 0.79890(3) 0.19349(3) 0.02067(9) Uani 1 1 d . . .
S3 S 0.71571(9) 0.60653(7) 0.10382(6) 0.02481(18) Uani 1 1 d . . .
Cl3 Cl 0.60028(10) 0.88781(8) 0.16232(7) 0.0351(2) Uani 1 1 d . . .
N11 N 0.4067(3) 0.5493(2) 0.2248(2) 0.0222(6) Uani 1 1 d . . .
C12 C 0.3292(4) 0.5294(3) 0.3021(3) 0.0257(7) Uani 1 1 d . . .
H12 H 0.380(4) 0.507(3) 0.349(3) 0.033(10) Uiso 1 1 d . . .
C13 C 0.1883(4) 0.5471(3) 0.3133(3) 0.0258(7) Uani 1 1 d . . .
C14 C 0.1267(4) 0.5859(3) 0.2396(3) 0.0280(8) Uani 1 1 d . . .
H14 H 0.037(4) 0.599(3) 0.245(3) 0.035(10) Uiso 1 1 d . . .
C15 C 0.2042(4) 0.6062(3) 0.1597(3) 0.0257(7) Uani 1 1 d . . .
C16 C 0.3456(4) 0.5863(3) 0.1554(3) 0.0234(7) Uani 1 1 d . . .
H16 H 0.407(4) 0.596(3) 0.099(3) 0.023(9) Uiso 1 1 d . . .
C17 C 0.1065(5) 0.5252(4) 0.4008(3) 0.0356(9) Uani 1 1 d . . .
H17A H 0.078(5) 0.595(4) 0.443(3) 0.050(12) Uiso 1 1 d . . .
H17B H 0.166(5) 0.513(4) 0.453(4) 0.057(13) Uiso 1 1 d . . .
H17C H 0.033(6) 0.472(5) 0.377(4) 0.072(17) Uiso 1 1 d . . .
C18 C 0.1432(5) 0.6493(4) 0.0804(3) 0.0325(8) Uani 1 1 d . . .
H18B H 0.161(5) 0.620(4) 0.021(4) 0.049(13) Uiso 1 1 d . . .
H18A H 0.040(6) 0.645(4) 0.080(3) 0.057(13) Uiso 1 1 d . . .
H18C H 0.191(6) 0.729(5) 0.089(4) 0.070(16) Uiso 1 1 d . . .
N21 N 0.5590(3) 0.7898(2) 0.4669(2) 0.0227(6) Uani 1 1 d . . .
C22 C 0.4909(4) 0.7675(3) 0.5472(3) 0.0265(7) Uani 1 1 d . . .
H22 H 0.539(4) 0.729(3) 0.583(3) 0.035(10) Uiso 1 1 d . . .
C23 C 0.3578(4) 0.7958(3) 0.5726(3) 0.0270(7) Uani 1 1 d . . .
C24 C 0.2929(4) 0.8453(3) 0.5094(3) 0.0283(8) Uani 1 1 d . . .
H24 H 0.206(4) 0.866(3) 0.527(3) 0.033(10) Uiso 1 1 d . . .
C25 C 0.3589(4) 0.8661(3) 0.4260(3) 0.0266(7) Uani 1 1 d . . .
C26 C 0.4936(4) 0.8378(3) 0.4084(3) 0.0245(7) Uani 1 1 d . . .
H26 H 0.547(4) 0.854(3) 0.351(3) 0.027(9) Uiso 1 1 d . . .
C27 C 0.2875(6) 0.7748(4) 0.6645(3) 0.0396(10) Uani 1 1 d . . .
H27A H 0.280(6) 0.848(5) 0.711(4) 0.073(16) Uiso 1 1 d . . .
H27B H 0.334(6) 0.740(5) 0.693(4) 0.071(18) Uiso 1 1 d . . .
H27C H 0.189(7) 0.743(5) 0.648(4) 0.083(18) Uiso 1 1 d . . .
C28 C 0.2887(5) 0.9168(4) 0.3558(4) 0.0352(9) Uani 1 1 d . . .
H28A H 0.249(6) 0.978(5) 0.396(4) 0.071(16) Uiso 1 1 d . . .
H28B H 0.205(6) 0.859(5) 0.310(4) 0.078(16) Uiso 1 1 d . . .
H28C H 0.358(7) 0.945(5) 0.320(4) 0.087(19) Uiso 1 1 d . . .
N31 N 0.9298(3) 0.8598(2) 0.1116(2) 0.0208(6) Uani 1 1 d . . .
C32 C 0.9150(4) 0.8054(3) 0.0092(3) 0.0244(7) Uani 1 1 d . . .
H32 H 0.827(4) 0.753(3) -0.019(3) 0.029(10) Uiso 1 1 d . . .
C33 C 1.0231(4) 0.8294(3) -0.0530(3) 0.0287(8) Uani 1 1 d . . .
C34 C 1.1493(4) 0.9161(3) -0.0059(3) 0.0300(8) Uani 1 1 d . . .
H34 H 1.224(4) 0.937(3) -0.045(3) 0.037(10) Uiso 1 1 d . . .
C35 C 1.1668(4) 0.9765(3) 0.1003(3) 0.0267(7) Uani 1 1 d . . .
C36 C 1.0525(4) 0.9439(3) 0.1562(3) 0.0250(7) Uani 1 1 d . . .
H36 H 1.056(3) 0.979(3) 0.225(3) 0.016(8) Uiso 1 1 d . . .
C37 C 1.0039(6) 0.7612(4) -0.1670(3) 0.0437(10) Uani 1 1 d . . .
H37B H 1.070(5) 0.708(4) -0.186(3) 0.057(13) Uiso 1 1 d . . .
H37A H 1.019(5) 0.813(4) -0.207(3) 0.049(12) Uiso 1 1 d . . .
H37C H 0.907(6) 0.717(4) -0.186(4) 0.065(15) Uiso 1 1 d . . .
C38 C 1.3040(5) 1.0701(4) 0.1523(4) 0.0408(10) Uani 1 1 d . . .
H38A H 1.384(5) 1.030(4) 0.151(3) 0.050(12) Uiso 1 1 d . . .
H38B H 1.292(5) 1.122(4) 0.219(4) 0.057(14) Uiso 1 1 d . . .
H38C H 1.326(6) 1.124(5) 0.115(5) 0.092(19) Uiso 1 1 d . . .

loop_
_atom_site_aniso_label
_atom_site_aniso_U_11
_atom_site_aniso_U_22
_atom_site_aniso_U_33
_atom_site_aniso_U_23
_atom_site_aniso_U_13
_atom_site_aniso_U_12
Ga1 0.01880(18) 0.02041(19) 0.02324(19) 0.00770(14) 0.00246(14) 0.00299(14)
S1 0.0282(4) 0.0257(4) 0.0264(4) 0.0109(3) -0.0014(4) 0.0071(3)
Cl1 0.0484(6) 0.0196(4) 0.0381(5) 0.0060(4) 0.0027(4) 0.0006(4)
Ga2 0.01966(18) 0.0260(2) 0.01953(18) 0.00770(15) 0.00149(14) 0.00585(15)
S2 0.0242(4) 0.0264(4) 0.0215(4) 0.0061(3) 0.0017(3) -0.0009(3)
Cl2 0.0332(5) 0.0386(5) 0.0219(4) 0.0079(4) -0.0046(4) 0.0086(4)
Ga3 0.02008(18) 0.02159(19) 0.02059(18) 0.00777(14) 0.00439(14) 0.00403(14)
S3 0.0270(4) 0.0213(4) 0.0230(4) 0.0057(3) 0.0075(3) 0.0013(3)
Cl3 0.0352(5) 0.0421(5) 0.0364(5) 0.0162(4) 0.0068(4) 0.0211(4)
N11 0.0181(13) 0.0251(14) 0.0229(14) 0.0087(11) 0.0031(11) 0.0025(11)
C12 0.0223(17) 0.0276(18) 0.0258(18) 0.0103(15) 0.0004(15) 0.0012(14)
C13 0.0233(17) 0.0248(17) 0.0270(17) 0.0082(14) 0.0051(15) 0.0013(14)
C14 0.0222(18) 0.0270(18) 0.033(2) 0.0066(15) 0.0060(16) 0.0065(15)
C15 0.0247(17) 0.0210(17) 0.0286(18) 0.0051(14) 0.0002(15) 0.0042(14)
C16 0.0238(17) 0.0220(17) 0.0216(16) 0.0064(13) 0.0026(14) 0.0007(14)
C17 0.025(2) 0.047(3) 0.035(2) 0.016(2) 0.0079(18) 0.004(2)
C18 0.034(2) 0.039(2) 0.029(2) 0.0130(18) 0.0039(18) 0.0161(19)
N21 0.0208(14) 0.0254(14) 0.0219(14) 0.0074(11) 0.0037(11) 0.0059(11)
C22 0.0294(18) 0.0260(18) 0.0245(18) 0.0092(15) 0.0032(15) 0.0059(15)
C23 0.0261(18) 0.0241(17) 0.0271(18) 0.0059(14) 0.0082(15) 0.0018(14)
C24 0.0212(17) 0.0222(17) 0.040(2) 0.0065(15) 0.0084(16) 0.0064(14)
C25 0.0239(17) 0.0205(17) 0.0336(19) 0.0075(14) 0.0037(15) 0.0038(14)
C26 0.0256(17) 0.0223(17) 0.0251(17) 0.0069(14) 0.0046(15) 0.0056(14)
C27 0.042(3) 0.045(3) 0.035(2) 0.014(2) 0.019(2) 0.012(2)
C28 0.027(2) 0.038(2) 0.046(2) 0.018(2) 0.0024(19) 0.0124(19)
N31 0.0210(14) 0.0219(14) 0.0204(14) 0.0097(11) 0.0034(11) 0.0027(11)
C32 0.0285(19) 0.0226(17) 0.0220(17) 0.0092(14) 0.0009(15) 0.0034(15)
C33 0.038(2) 0.0289(19) 0.0241(18) 0.0137(15) 0.0074(16) 0.0108(16)
C34 0.0332(19) 0.034(2) 0.033(2) 0.0228(16) 0.0148(17) 0.0102(16)
C35 0.0248(17) 0.0273(18) 0.0327(19) 0.0179(15) 0.0043(15) 0.0039(14)
C36 0.0290(19) 0.0242(18) 0.0232(18) 0.0095(14) 0.0015(15) 0.0064(15)
C37 0.059(3) 0.045(3) 0.025(2) 0.0099(19) 0.013(2) 0.011(2)
C38 0.033(2) 0.040(2) 0.051(3) 0.021(2) 0.004(2) 0.0014(19)

loop_
_atom_type_symbol
_atom_type_description
_atom_type_scat_dispersion_real
_atom_type_scat_dispersion_imag
_atom_type_scat_source
C C 0.0033 0.0016 'International Tables Vol C Tables 4.2.6.8 and 6.1.1.4'
H H 0.0000 0.0000 'International Tables Vol C Tables 4.2.6.8 and 6.1.1.4'
N N 0.0061 0.0033 'International Tables Vol C Tables 4.2.6.8 and 6.1.1.4'
S S 0.1246 0.1234 'International Tables Vol C Tables 4.2.6.8 and 6.1.1.4'
Cl Cl 0.1484 0.1585 'International Tables Vol C Tables 4.2.6.8 and 6.1.1.4'
Ga Ga 0.2307 1.6083 'International Tables Vol C Tables 4.2.6.8 and 6.1.1.4'

loop_
_geom_angle_atom_site_label_1
_geom_angle_atom_site_label_2
_geom_angle_atom_site_label_3
_geom_angle
_geom_angle_site_symmetry_1
_geom_angle_site_symmetry_3
_geom_angle_publ_flag
N11 Ga1 Cl1 102.41(8) . . ?
N11 Ga1 S3 106.94(8) . . ?
Cl1 Ga1 S3 106.58(4) . . ?
N11 Ga1 S1 105.83(8) . . ?
Cl1 Ga1 S1 109.73(4) . . ?
S3 Ga1 S1 123.40(3) . . ?
Ga2 S1 Ga1 101.54(3) . . ?
N21 Ga2 Cl2 101.26(8) . . ?
N21 Ga2 S1 107.15(8) . . ?
Cl2 Ga2 S1 105.97(3) . . ?
N21 Ga2 S2 105.44(8) . . ?
Cl2 Ga2 S2 108.13(4) . . ?
S1 Ga2 S2 126.22(3) . . ?
Ga3 S2 Ga2 105.46(4) . . ?
N31 Ga3 S3 100.21(8) . . ?
N31 Ga3 Cl3 99.01(8) . . ?
S3 Ga3 Cl3 112.06(4) . . ?
N31 Ga3 S2 105.60(8) . . ?
S3 Ga3 S2 123.52(3) . . ?
Cl3 Ga3 S2 112.22(4) . . ?
Ga1 S3 Ga3 105.68(4) . . ?
C16 N11 C12 119.5(3) . . ?
C16 N11 Ga1 120.0(2) . . ?
C12 N11 Ga1 120.4(2) . . ?
N11 C12 C13 122.4(3) . . ?
N11 C12 H12 114(2) . . ?
C13 C12 H12 123(2) . . ?
C12 C13 C14 117.0(3) . . ?
C12 C13 C17 120.8(3) . . ?
C14 C13 C17 122.2(3) . . ?
C15 C14 C13 121.4(3) . . ?
C15 C14 H14 119(2) . . ?
C13 C14 H14 119(2) . . ?
C14 C15 C16 117.2(3) . . ?
C14 C15 C18 123.0(3) . . ?
C16 C15 C18 119.8(3) . . ?
N11 C16 C15 122.5(3) . . ?
N11 C16 H16 115.1(19) . . ?
C15 C16 H16 122.3(19) . . ?
C13 C17 H17A 112(3) . . ?
C13 C17 H17B 114(3) . . ?
H17A C17 H17B 99(4) . . ?
C13 C17 H17C 109(4) . . ?
H17A C17 H17C 109(5) . . ?
H17B C17 H17C 113(5) . . ?
C15 C18 H18B 116(3) . . ?
C15 C18 H18A 114(3) . . ?
H18B C18 H18A 108(4) . . ?
C15 C18 H18C 112(3) . . ?
H18B C18 H18C 97(4) . . ?
H18A C18 H18C 107(4) . . ?
C26 N21 C22 119.0(3) . . ?
C26 N21 Ga2 120.3(2) . . ?
C22 N21 Ga2 120.7(2) . . ?
N21 C22 C23 122.2(3) . . ?
N21 C22 H22 115(2) . . ?
C23 C22 H22 123(2) . . ?
C22 C23 C24 117.0(3) . . ?
C22 C23 C27 121.3(3) . . ?
C24 C23 C27 121.7(3) . . ?
C25 C24 C23 121.6(3) . . ?
C25 C24 H24 121(2) . . ?
C23 C24 H24 117(2) . . ?
C24 C25 C26 117.2(3) . . ?
C24 C25 C28 122.2(3) . . ?
C26 C25 C28 120.6(3) . . ?
N21 C26 C25 122.9(3) . . ?
N21 C26 H26 117(2) . . ?
C25 C26 H26 120(2) . . ?
C23 C27 H27A 109(3) . . ?
C23 C27 H27B 112(4) . . ?
H27A C27 H27B 111(5) . . ?
C23 C27 H27C 110(4) . . ?
H27A C27 H27C 96(5) . . ?
H27B C27 H27C 117(5) . . ?
C25 C28 H28A 109(3) . . ?
C25 C28 H28B 112(3) . . ?
H28A C28 H28B 105(4) . . ?
C25 C28 H28C 109(4) . . ?
H28A C28 H28C 110(5) . . ?
H28B C28 H28C 112(5) . . ?
C36 N31 C32 119.3(3) . . ?
C36 N31 Ga3 122.9(2) . . ?
C32 N31 Ga3 117.5(2) . . ?
N31 C32 C33 122.9(3) . . ?
N31 C32 H32 117(2) . . ?
C33 C32 H32 120(2) . . ?
C32 C33 C34 117.1(3) . . ?
C32 C33 C37 120.7(4) . . ?
C34 C33 C37 122.1(4) . . ?
C33 C34 C35 121.4(3) . . ?
C33 C34 H34 120(2) . . ?
C35 C34 H34 118(2) . . ?
C36 C35 C34 116.8(3) . . ?
C36 C35 C38 121.4(3) . . ?
C34 C35 C38 121.8(3) . . ?
N31 C36 C35 122.4(3) . . ?
N31 C36 H36 116(2) . . ?
C35 C36 H36 122(2) . . ?
C33 C37 H37B 112(3) . . ?
C33 C37 H37A 112(3) . . ?
H37B C37 H37A 109(4) . . ?
C33 C37 H37C 109(3) . . ?
H37B C37 H37C 108(4) . . ?
H37A C37 H37C 106(4) . . ?
C35 C38 H38A 107(3) . . ?
C35 C38 H38B 114(3) . . ?
H38A C38 H38B 115(4) . . ?
C35 C38 H38C 109(4) . . ?
H38A C38 H38C 110(4) . . ?
H38B C38 H38C 102(4) . . ?

loop_
_geom_bond_atom_site_label_1
_geom_bond_atom_site_label_2
_geom_bond_distance
_geom_bond_site_symmetry_2
_geom_bond_publ_flag
Ga1 N11 2.024(3) . ?
Ga1 Cl1 2.1932(9) . ?
Ga1 S3 2.2138(9) . ?
Ga1 S1 2.2178(9) . ?
S1 Ga2 2.2175(9) . ?
Ga2 N21 2.038(3) . ?
Ga2 Cl2 2.2098(9) . ?
Ga2 S2 2.2204(9) . ?
S2 Ga3 2.2203(9) . ?
Ga3 N31 2.028(3) . ?
Ga3 S3 2.2173(9) . ?
Ga3 Cl3 2.2197(9) . ?
N11 C16 1.338(4) . ?
N11 C12 1.351(4) . ?
C12 C13 1.381(5) . ?
C12 H12 0.93(4) . ?
C13 C14 1.403(5) . ?
C13 C17 1.498(5) . ?
C14 C15 1.383(5) . ?
C14 H14 0.89(4) . ?
C15 C16 1.392(5) . ?
C15 C18 1.497(5) . ?
C16 H16 0.99(3) . ?
C17 H17A 0.96(5) . ?
C17 H17B 0.97(5) . ?
C17 H17C 0.81(6) . ?
C18 H18B 0.81(5) . ?
C18 H18A 0.95(5) . ?
C18 H18C 0.95(5) . ?
N21 C26 1.337(4) . ?
N21 C22 1.354(4) . ?
C22 C23 1.383(5) . ?
C22 H22 0.94(4) . ?
C23 C24 1.395(5) . ?
C23 C27 1.499(5) . ?
C24 C25 1.378(5) . ?
C24 H24 0.92(4) . ?
C25 C26 1.382(5) . ?
C25 C28 1.504(5) . ?
C26 H26 0.98(4) . ?
C27 H27A 0.94(6) . ?
C27 H27B 0.84(5) . ?
C27 H27C 0.90(6) . ?
C28 H28A 0.93(5) . ?
C28 H28B 0.98(6) . ?
C28 H28C 0.90(6) . ?
N31 C36 1.338(4) . ?
N31 C32 1.340(4) . ?
C32 C33 1.378(5) . ?
C32 H32 0.91(4) . ?
C33 C34 1.380(5) . ?
C33 C37 1.507(5) . ?
C34 C35 1.397(5) . ?
C34 H34 0.93(4) . ?
C35 C36 1.387(5) . ?
C35 C38 1.500(5) . ?
C36 H36 0.90(3) . ?
C37 H37B 0.97(5) . ?
C37 H37A 0.96(5) . ?
C37 H37C 0.93(5) . ?
C38 H38A 0.97(5) . ?
C38 H38B 0.96(5) . ?
C38 H38C 0.94(6) . ?

loop_
_geom_torsion_atom_site_label_1
_geom_torsion_atom_site_label_2
_geom_torsion_atom_site_label_3
_geom_torsion_atom_site_label_4
_geom_torsion
_geom_torsion_site_symmetry_1
_geom_torsion_site_symmetry_2
_geom_torsion_site_symmetry_3
_geom_torsion_site_symmetry_4
_geom_torsion_publ_flag
N11 Ga1 S1 Ga2 -72.11(8) . . . . ?
Cl1 Ga1 S1 Ga2 178.08(4) . . . . ?
S3 Ga1 S1 Ga2 51.24(5) . . . . ?
Ga1 S1 Ga2 N21 76.77(8) . . . . ?
Ga1 S1 Ga2 Cl2 -175.72(3) . . . . ?
Ga1 S1 Ga2 S2 -48.08(5) . . . . ?
N21 Ga2 S2 Ga3 -81.83(8) . . . . ?
Cl2 Ga2 S2 Ga3 170.50(3) . . . . ?
S1 Ga2 S2 Ga3 43.73(5) . . . . ?
Ga2 S2 Ga3 N31 -153.15(8) . . . . ?
Ga2 S2 Ga3 S3 -39.21(5) . . . . ?
Ga2 S2 Ga3 Cl3 100.01(4) . . . . ?
N11 Ga1 S3 Ga3 72.23(8) . . . . ?
Cl1 Ga1 S3 Ga3 -178.81(4) . . . . ?
S1 Ga1 S3 Ga3 -50.62(5) . . . . ?
N31 Ga3 S3 Ga1 159.34(8) . . . . ?
Cl3 Ga3 S3 Ga1 -96.50(4) . . . . ?
S2 Ga3 S3 Ga1 42.77(5) . . . . ?
Cl1 Ga1 N11 C16 -93.5(2) . . . . ?
S3 Ga1 N11 C16 18.4(3) . . . . ?
S1 Ga1 N11 C16 151.6(2) . . . . ?
Cl1 Ga1 N11 C12 83.5(2) . . . . ?
S3 Ga1 N11 C12 -164.6(2) . . . . ?
S1 Ga1 N11 C12 -31.4(3) . . . . ?
C16 N11 C12 C13 -0.7(5) . . . . ?
Ga1 N11 C12 C13 -177.7(2) . . . . ?
N11 C12 C13 C14 0.7(5) . . . . ?
N11 C12 C13 C17 -179.4(3) . . . . ?
C12 C13 C14 C15 -0.4(5) . . . . ?
C17 C13 C14 C15 179.7(3) . . . . ?
C13 C14 C15 C16 0.1(5) . . . . ?
C13 C14 C15 C18 -179.1(3) . . . . ?
C12 N11 C16 C15 0.4(5) . . . . ?
Ga1 N11 C16 C15 177.4(2) . . . . ?
C14 C15 C16 N11 -0.1(5) . . . . ?
C18 C15 C16 N11 179.2(3) . . . . ?
Cl2 Ga2 N21 C26 142.0(2) . . . . ?
S1 Ga2 N21 C26 -107.2(2) . . . . ?
S2 Ga2 N21 C26 29.5(3) . . . . ?
Cl2 Ga2 N21 C22 -40.0(3) . . . . ?
S1 Ga2 N21 C22 70.8(2) . . . . ?
S2 Ga2 N21 C22 -152.6(2) . . . . ?
C26 N21 C22 C23 -1.9(5) . . . . ?
Ga2 N21 C22 C23 -179.9(2) . . . . ?
N21 C22 C23 C24 2.2(5) . . . . ?
N21 C22 C23 C27 -177.5(3) . . . . ?
C22 C23 C24 C25 -0.6(5) . . . . ?
C27 C23 C24 C25 179.0(3) . . . . ?
C23 C24 C25 C26 -1.1(5) . . . . ?
C23 C24 C25 C28 178.6(3) . . . . ?
C22 N21 C26 C25 0.1(5) . . . . ?
Ga2 N21 C26 C25 178.1(2) . . . . ?
C24 C25 C26 N21 1.4(5) . . . . ?
C28 C25 C26 N21 -178.3(3) . . . . ?
S3 Ga3 N31 C36 -139.8(2) . . . . ?
Cl3 Ga3 N31 C36 105.7(2) . . . . ?
S2 Ga3 N31 C36 -10.5(3) . . . . ?
S3 Ga3 N31 C32 34.4(2) . . . . ?
Cl3 Ga3 N31 C32 -80.1(2) . . . . ?
S2 Ga3 N31 C32 163.6(2) . . . . ?
C36 N31 C32 C33 2.0(5) . . . . ?
Ga3 N31 C32 C33 -172.4(3) . . . . ?
N31 C32 C33 C34 -1.8(5) . . . . ?
N31 C32 C33 C37 177.0(4) . . . . ?
C32 C33 C34 C35 0.3(5) . . . . ?
C37 C33 C34 C35 -178.5(4) . . . . ?
C33 C34 C35 C36 1.0(5) . . . . ?
C33 C34 C35 C38 179.5(3) . . . . ?
C32 N31 C36 C35 -0.6(5) . . . . ?
Ga3 N31 C36 C35 173.4(2) . . . . ?
C34 C35 C36 N31 -0.8(5) . . . . ?
C38 C35 C36 N31 -179.3(3) . . . . ?
